data_4505753
loop_
_publ_author_name
'Barooah, Nilotpal'
'Sarma, Rupam J.'
'Baruah, Jubaraj B.'

_publ_section_title
;
 Adducts of 2-Hydroxyethylphthalimide with 1,3-Dihydroxybenene and
 1,3,5-Trihydroxybenzene
;
_journal_issue 5
_journal_name_full 'Crystal Growth &amp; Design'
_journal_page_first 639
_journal_paper_doi 10.1021/cg034082p
_journal_volume 3
_journal_year 2003
_chemical_formula_sum 'C16 H15 N O6'
_chemical_formula_weight 317.29
_chemical_melting_point 128
_chemical_name_common NB2
_chemical_name_systematic
; 
 ? 
;
_space_group_IT_number 14
_symmetry_cell_setting monoclinic
_symmetry_space_group_name_Hall '-P 2yn'
_symmetry_space_group_name_H-M 'P 1 21/n 1'
_atom_sites_solution_hydrogens difmap
_atom_sites_solution_primary direct
_atom_sites_solution_secondary difmap
_audit_creation_method SHELXL-97
_cell_angle_alpha 90.00
_cell_angle_beta 106.454(3)
_cell_angle_gamma 90.00
_cell_formula_units_Z 4
_cell_length_a 7.7352(7)
_cell_length_b 23.0212(19)
_cell_length_c 8.3150(7)
_cell_measurement_reflns_used 810
_cell_measurement_temperature 120(2)
_cell_measurement_theta_max 22.97
_cell_measurement_theta_min 10.25
_cell_volume 1420.0(2)
_computing_cell_refinement 'SMART (Bruker, 2001a)'
_computing_data_collection 'SMART (Bruker, 2001a)'
_computing_data_reduction 'SAINT (Bruker, 2001b)'
_computing_molecular_graphics 'SHELXTL (Bruker, 2000)'
_computing_structure_refinement 'SHELXL-97 (Sheldrick, 1997)'
_computing_structure_solution 'SHELXS-97 (Sheldrick, 1990)'
_diffrn_ambient_temperature 120(2)
_diffrn_measured_fraction_theta_full 1.000
_diffrn_measured_fraction_theta_max 1.000
_diffrn_measurement_device_type 'Bruker SMART-1K CCD Diffractometer'
_diffrn_measurement_method '\w scans'
_diffrn_radiation_monochromator graphite
_diffrn_radiation_source 'fine-focus sealed tube'
_diffrn_radiation_type MoK\a
_diffrn_radiation_wavelength 0.71073
_diffrn_reflns_av_R_equivalents 0.0781
_diffrn_reflns_av_sigmaI/netI 0.0622
_diffrn_reflns_limit_h_max 9
_diffrn_reflns_limit_h_min -9
_diffrn_reflns_limit_k_max 28
_diffrn_reflns_limit_k_min -28
_diffrn_reflns_limit_l_max 10
_diffrn_reflns_limit_l_min -10
_diffrn_reflns_number 13517
_diffrn_reflns_theta_full 26.37
_diffrn_reflns_theta_max 26.37
_diffrn_reflns_theta_min 1.77
_diffrn_standards_decay_% 0
_diffrn_standards_number 0
_exptl_absorpt_coefficient_mu 0.115
_exptl_absorpt_correction_type none
_exptl_crystal_colour colourless
_exptl_crystal_density_diffrn 1.484
_exptl_crystal_density_method 'not measured'
_exptl_crystal_description prism
_exptl_crystal_F_000 664
_exptl_crystal_size_max 0.16
_exptl_crystal_size_mid 0.16
_exptl_crystal_size_min 0.06
_refine_diff_density_max 0.248
_refine_diff_density_min -0.315
_refine_diff_density_rms 0.062
_refine_ls_extinction_method none
_refine_ls_goodness_of_fit_ref 1.139
_refine_ls_hydrogen_treatment refall
_refine_ls_matrix_type full
_refine_ls_number_parameters 268
_refine_ls_number_reflns 2899
_refine_ls_number_restraints 0
_refine_ls_restrained_S_all 1.139
_refine_ls_R_factor_all 0.1065
_refine_ls_R_factor_gt 0.0691
_refine_ls_shift/su_max 0.002
_refine_ls_shift/su_mean 0.000
_refine_ls_structure_factor_coef Fsqd
_refine_ls_weighting_details 'calc w=1/[\s^2^(Fo^2^)+(0.0506P)^2^+0.6583P] where P=(Fo^2^+2Fc^2^)/3'
_refine_ls_weighting_scheme calc
_refine_ls_wR_factor_gt 0.1222
_refine_ls_wR_factor_ref 0.1335
_reflns_number_gt 2085
_reflns_number_total 2899
_reflns_threshold_expression >2sigma(I)
_cod_data_source_file cg034082psi20030521_011750.cif
_cod_data_source_block 03srv022
_cod_original_sg_symbol_H-M 'P 21/n'
_cod_database_code 4505753

loop_
_symmetry_equiv_pos_as_xyz
'x, y, z'
'-x+1/2, y+1/2, -z+1/2'
'-x, -y, -z'
'x-1/2, -y-1/2, z-1/2'

loop_
_atom_site_label
_atom_site_type_symbol
_atom_site_fract_x
_atom_site_fract_y
_atom_site_fract_z
_atom_site_U_iso_or_equiv
_atom_site_adp_type
_atom_site_occupancy
_atom_site_symmetry_multiplicity
_atom_site_calc_flag
O1 O 0.4243(3) 0.14320(9) 0.7201(3) 0.0236(5) Uani 1 1 d
H1 H 0.370(5) 0.1578(18) 0.624(5) 0.059(13) Uiso 1 1 d
C1 C 0.3090(4) 0.10295(13) 0.7704(3) 0.0192(6) Uani 1 1 d
H1A H 0.378(4) 0.0642(13) 0.802(3) 0.017(7) Uiso 1 1 d
H1B H 0.201(4) 0.0956(12) 0.674(3) 0.016(7) Uiso 1 1 d
C2 C 0.2472(4) 0.12575(13) 0.9164(3) 0.0178(6) Uani 1 1 d
H2A H 0.139(4) 0.0997(14) 0.928(4) 0.028(8) Uiso 1 1 d
H2B H 0.216(4) 0.1682(14) 0.902(3) 0.021(8) Uiso 1 1 d
N1 N 0.3881(3) 0.12156(10) 1.0782(3) 0.0162(5) Uani 1 1 d
C10 C 0.4334(3) 0.07043(12) 1.1659(3) 0.0160(6) Uani 1 1 d
O10 O 0.3708(3) 0.02257(8) 1.1179(2) 0.0217(5) Uani 1 1 d
C9 C 0.5710(3) 0.08516(12) 1.3251(3) 0.0152(6) Uani 1 1 d
C8 C 0.6673(4) 0.05010(13) 1.4549(3) 0.0191(6) Uani 1 1 d
H8 H 0.641(4) 0.0083(14) 1.443(4) 0.021(8) Uiso 1 1 d
C7 C 0.7914(4) 0.07747(14) 1.5889(4) 0.0220(7) Uani 1 1 d
H7 H 0.854(4) 0.0529(13) 1.680(4) 0.026(8) Uiso 1 1 d
C6 C 0.8170(4) 0.13707(13) 1.5909(3) 0.0210(7) Uani 1 1 d
H6 H 0.906(4) 0.1581(13) 1.681(4) 0.028(8) Uiso 1 1 d
C5 C 0.7208(4) 0.17217(14) 1.4599(3) 0.0183(6) Uani 1 1 d
H5 H 0.741(4) 0.2141(13) 1.463(3) 0.015(7) Uiso 1 1 d
C4 C 0.5976(3) 0.14503(12) 1.3275(3) 0.0150(6) Uani 1 1 d
C3 C 0.4768(4) 0.16981(12) 1.1707(3) 0.0164(6) Uani 1 1 d
O3 O 0.4549(3) 0.21961(8) 1.1253(2) 0.0232(5) Uani 1 1 d
C13 C 0.1684(3) -0.16542(12) 0.9735(3) 0.0140(6) Uani 1 1 d
O13 O 0.2789(3) -0.20001(8) 1.0966(2) 0.0187(5) Uani 1 1 d
H13 H 0.368(6) -0.1753(19) 1.154(5) 0.065(13) Uiso 1 1 d
C12 C 0.1915(3) -0.10590(12) 0.9787(3) 0.0145(6) Uani 1 1 d
H12 H 0.285(4) -0.0845(12) 1.069(4) 0.019(8) Uiso 1 1 d
C11 C 0.0782(3) -0.07246(12) 0.8506(3) 0.0149(6) Uani 1 1 d
O11 O 0.0948(3) -0.01339(8) 0.8469(2) 0.0210(5) Uani 1 1 d
H11 H 0.193(6) -0.003(2) 0.936(6) 0.079(15) Uiso 1 1 d
C16 C -0.0558(4) -0.09868(12) 0.7227(3) 0.0163(6) Uani 1 1 d
H16 H -0.125(4) -0.0750(13) 0.637(4) 0.021(8) Uiso 1 1 d
C15 C -0.0743(3) -0.15814(12) 0.7229(3) 0.0157(6) Uani 1 1 d
O15 O -0.2076(3) -0.18242(9) 0.5930(2) 0.0222(5) Uani 1 1 d
H15 H -0.203(5) -0.2228(17) 0.601(4) 0.045(11) Uiso 1 1 d
C14 C 0.0359(4) -0.19307(12) 0.8488(3) 0.0160(6) Uani 1 1 d
H14 H 0.020(4) -0.2361(14) 0.844(3) 0.021(8) Uiso 1 1 d

loop_
_atom_site_aniso_label
_atom_site_aniso_U_11
_atom_site_aniso_U_22
_atom_site_aniso_U_33
_atom_site_aniso_U_23
_atom_site_aniso_U_13
_atom_site_aniso_U_12
O1 0.0202(10) 0.0298(12) 0.0148(10) 0.0070(9) -0.0049(9) -0.0068(9)
C1 0.0191(15) 0.0196(16) 0.0136(14) 0.0022(12) -0.0039(12) -0.0045(12)
C2 0.0125(13) 0.0202(16) 0.0141(13) 0.0007(12) -0.0067(11) -0.0008(12)
N1 0.0131(11) 0.0181(13) 0.0127(11) -0.0002(10) -0.0039(9) -0.0009(9)
C10 0.0163(14) 0.0152(15) 0.0150(14) -0.0013(12) 0.0020(11) 0.0005(11)
O10 0.0209(10) 0.0150(11) 0.0227(11) -0.0017(8) -0.0042(9) -0.0027(8)
C9 0.0113(13) 0.0206(16) 0.0130(13) -0.0011(11) 0.0024(11) 0.0005(10)
C8 0.0172(14) 0.0202(17) 0.0175(14) 0.0006(12) 0.0009(12) 0.0011(12)
C7 0.0186(15) 0.0283(18) 0.0160(15) 0.0046(13) -0.0002(12) 0.0042(13)
C6 0.0144(13) 0.0303(18) 0.0157(14) -0.0043(12) 0.0002(12) 0.0004(12)
C5 0.0171(14) 0.0190(16) 0.0158(14) -0.0032(12) -0.0001(12) -0.0028(12)
C4 0.0117(12) 0.0181(15) 0.0136(13) -0.0002(11) 0.0011(11) 0.0019(11)
C3 0.0159(13) 0.0157(15) 0.0164(14) -0.0021(12) 0.0029(11) 0.0015(11)
O3 0.0241(11) 0.0161(12) 0.0232(11) 0.0022(9) -0.0034(9) 0.0012(9)
C13 0.0100(12) 0.0168(15) 0.0129(13) 0.0014(11) -0.0005(11) 0.0025(11)
O13 0.0194(10) 0.0131(10) 0.0159(10) 0.0030(8) -0.0076(8) -0.0008(8)
C12 0.0113(12) 0.0167(15) 0.0126(13) -0.0013(11) -0.0012(11) -0.0019(11)
C11 0.0142(13) 0.0138(14) 0.0151(14) -0.0017(11) 0.0013(11) -0.0017(11)
O11 0.0223(11) 0.0134(11) 0.0199(11) 0.0002(8) -0.0061(9) -0.0020(8)
C16 0.0146(14) 0.0173(15) 0.0127(13) 0.0028(12) -0.0030(11) 0.0019(11)
C15 0.0129(13) 0.0207(16) 0.0102(13) -0.0014(11) -0.0022(11) -0.0008(11)
O15 0.0216(11) 0.0167(12) 0.0176(10) -0.0007(8) -0.0120(8) -0.0035(8)
C14 0.0182(14) 0.0110(14) 0.0155(14) -0.0007(11) -0.0004(11) 0.0009(11)

loop_
_atom_type_symbol
_atom_type_description
_atom_type_scat_dispersion_real
_atom_type_scat_dispersion_imag
_atom_type_scat_source
C C 0.0033 0.0016 'International Tables Vol C Tables 4.2.6.8 and 6.1.1.4'
H H 0.0000 0.0000 'International Tables Vol C Tables 4.2.6.8 and 6.1.1.4'
N N 0.0061 0.0033 'International Tables Vol C Tables 4.2.6.8 and 6.1.1.4'
O O 0.0106 0.0060 'International Tables Vol C Tables 4.2.6.8 and 6.1.1.4'

loop_
_geom_angle_atom_site_label_1
_geom_angle_atom_site_label_2
_geom_angle_atom_site_label_3
_geom_angle
C1 O1 H1 110(3)
O1 C1 C2 112.0(2)
O1 C1 H1A 108.2(16)
C2 C1 H1A 110.5(15)
O1 C1 H1B 108.9(16)
C2 C1 H1B 108.9(16)
H1A C1 H1B 108(2)
N1 C2 C1 112.8(2)
N1 C2 H2A 106.2(16)
C1 C2 H2A 108.4(17)
N1 C2 H2B 105.3(16)
C1 C2 H2B 111.1(17)
H2A C2 H2B 113(2)
C10 N1 C3 111.8(2)
C10 N1 C2 123.4(2)
C3 N1 C2 124.4(2)
O10 C10 N1 125.4(2)
O10 C10 C9 127.9(3)
N1 C10 C9 106.7(2)
C8 C9 C4 121.4(2)
C8 C9 C10 130.8(3)
C4 C9 C10 107.8(2)
C9 C8 C7 117.1(3)
C9 C8 H8 116.4(17)
C7 C8 H8 126.5(17)
C6 C7 C8 121.3(3)
C6 C7 H7 122.3(18)
C8 C7 H7 116.4(18)
C7 C6 C5 121.6(3)
C7 C6 H6 124.1(18)
C5 C6 H6 114.3(18)
C4 C5 C6 117.1(3)
C4 C5 H5 122.6(16)
C6 C5 H5 120.3(16)
C5 C4 C9 121.6(2)
C5 C4 C3 130.1(3)
C9 C4 C3 108.3(2)
O3 C3 N1 125.1(2)
O3 C3 C4 129.7(2)
N1 C3 C4 105.3(2)
C12 C13 O13 120.1(2)
C12 C13 C14 122.6(2)
O13 C13 C14 117.3(2)
C13 O13 H13 104(3)
C13 C12 C11 118.3(2)
C13 C12 H12 124.5(16)
C11 C12 H12 117.2(16)
O11 C11 C16 117.9(2)
O11 C11 C12 121.4(2)
C16 C11 C12 120.7(3)
C11 O11 H11 107(3)
C15 C16 C11 119.0(2)
C15 C16 H16 122.9(18)
C11 C16 H16 118.0(18)
C16 C15 O15 117.1(2)
C16 C15 C14 122.0(2)
O15 C15 C14 120.9(2)
C15 O15 H15 110(2)
C13 C14 C15 117.3(3)
C13 C14 H14 122.6(16)
C15 C14 H14 120.0(16)

loop_
_geom_bond_atom_site_label_1
_geom_bond_atom_site_label_2
_geom_bond_distance
O1 C1 1.429(3)
O1 H1 0.86(4)
C1 C2 1.518(4)
C1 H1A 1.04(3)
C1 H1B 1.00(3)
C2 N1 1.475(3)
C2 H2A 1.06(3)
C2 H2B 1.01(3)
N1 C10 1.377(4)
N1 C3 1.413(3)
C10 O10 1.224(3)
C10 C9 1.483(4)
C9 C8 1.385(4)
C9 C4 1.393(4)
C8 C7 1.398(4)
C8 H8 0.98(3)
C7 C6 1.386(4)
C7 H7 0.96(3)
C6 C5 1.391(4)
C6 H6 0.99(3)
C5 C4 1.384(4)
C5 H5 0.98(3)
C4 C3 1.486(4)
C3 O3 1.204(3)
C13 C12 1.381(4)
C13 O13 1.384(3)
C13 C14 1.389(4)
O13 H13 0.92(4)
C12 C11 1.402(4)
C12 H12 1.01(3)
C11 O11 1.367(3)
C11 C16 1.394(4)
O11 H11 0.93(5)
C16 C15 1.376(4)
C16 H16 0.93(3)
C15 O15 1.383(3)
C15 C14 1.401(4)
O15 H15 0.93(4)
C14 H14 1.00(3)

loop_
_geom_hbond_atom_site_label_D
_geom_hbond_atom_site_label_H
_geom_hbond_atom_site_label_A
_geom_hbond_distance_DH
_geom_hbond_distance_HA
_geom_hbond_distance_DA
_geom_hbond_angle_DHA
_geom_hbond_site_symmetry_A
O11 H11 O10 0.93(5) 1.83(5) 2.756(3) 174(4) .
C12 H12 O10 1.01(3) 2.56(3) 3.332(3) 134(2) .
O1 H1 O15 0.86(4) 1.97(4) 2.816(3) 169(4) 3_556
O15 H15 O13 0.93(4) 1.78(4) 2.709(3) 173(3) 4
C7 H7 O11 0.96(3) 2.50(3) 3.410(3) 158(2) 1_656
O13 H13 O1 0.92(4) 1.81(4) 2.706(3) 166(4) 3_657
C5 H5 O3 0.98(3) 2.37(3) 3.157(3) 137(2) 4_666

loop_
_geom_torsion_atom_site_label_1
_geom_torsion_atom_site_label_2
_geom_torsion_atom_site_label_3
_geom_torsion_atom_site_label_4
_geom_torsion
O1 C1 C2 N1 -76.7(3)
C1 C2 N1 C10 -76.8(3)
C1 C2 N1 C3 111.1(3)
C3 N1 C10 O10 177.0(3)
C2 N1 C10 O10 4.0(4)
C3 N1 C10 C9 -3.5(3)
C2 N1 C10 C9 -176.5(2)
O10 C10 C9 C8 2.6(5)
N1 C10 C9 C8 -176.9(3)
O10 C10 C9 C4 -178.7(3)
N1 C10 C9 C4 1.8(3)
C4 C9 C8 C7 0.4(4)
C10 C9 C8 C7 179.0(3)
C9 C8 C7 C6 -0.2(4)
C8 C7 C6 C5 -0.1(5)
C7 C6 C5 C4 0.3(4)
C6 C5 C4 C9 -0.1(4)
C6 C5 C4 C3 -179.5(3)
C8 C9 C4 C5 -0.2(4)
C10 C9 C4 C5 -179.1(3)
C8 C9 C4 C3 179.3(3)
C10 C9 C4 C3 0.4(3)
C10 N1 C3 O3 -176.8(3)
C2 N1 C3 O3 -3.8(4)
C10 N1 C3 C4 3.7(3)
C2 N1 C3 C4 176.6(2)
C5 C4 C3 O3 -2.5(5)
C9 C4 C3 O3 178.1(3)
C5 C4 C3 N1 177.0(3)
C9 C4 C3 N1 -2.4(3)
O13 C13 C12 C11 179.3(2)
C14 C13 C12 C11 -1.3(4)
C13 C12 C11 O11 -179.3(2)
C13 C12 C11 C16 0.9(4)
O11 C11 C16 C15 179.5(3)
C12 C11 C16 C15 -0.7(4)
C11 C16 C15 O15 -179.4(2)
C11 C16 C15 C14 0.8(4)
C12 C13 C14 C15 1.4(4)
O13 C13 C14 C15 -179.1(2)
C16 C15 C14 C13 -1.1(4)
O15 C15 C14 C13 179.1(3)

loop_
_cod_related_entry_id
_cod_related_entry_database
_cod_related_entry_code
1 ChemSpider 30661531
